data_4349697
loop_
_publ_author_name
'Wright, Christopher M. R.'
'Williams, Thomas J.'
'Turner, Zo\"e R.'
'Buffet, Jean-Charles'
'O'Hare, Dermot'

_publ_section_title
;
 Selective ethylene oligomerisation using supported tungsten mono-imido
 catalysts
;
_journal_issue 6
_journal_name_full 'Inorganic Chemistry Frontiers'
_journal_page_first 1048
_journal_paper_doi 10.1039/C7QI00128B
_journal_volume 4
_journal_year 2017
_chemical_formula_moiety 'C12 H11 Cl4 F6 N O W'
_chemical_formula_sum 'C12 H11 Cl4 F6 N O W'
_chemical_formula_weight 624.87
_chemical_properties_physical ', Air-sensitive,Moisture-sensitive'
_space_group_crystal_system triclinic
_space_group_IT_number 2
_space_group_name_Hall '-P 1'
_space_group_name_H-M_alt 'P -1'
_atom_sites_solution_hydrogens geom
_audit_block_doi 10.5517/ccdc.csd.cc1mzdpp
_audit_creation_method SHELXL-2014
_audit_update_record
;
2016-11-23 deposited with the CCDC.
2017-05-10 downloaded from the CCDC.
;
_cell_angle_alpha 63.4270(10)
_cell_angle_beta 86.0470(10)
_cell_angle_gamma 89.3590(10)
_cell_formula_units_Z 2
_cell_length_a 8.99180(10)
_cell_length_b 10.37140(10)
_cell_length_c 10.97200(10)
_cell_measurement_reflns_used 18213
_cell_measurement_temperature 150(2)
_cell_measurement_theta_max 27.485
_cell_measurement_theta_min 5.097
_cell_volume 912.735(18)
_computing_cell_refinement 'HKL Scalepack (Otwinowski & Minor 1997)'
_computing_data_collection 'Collect (Nonius BV, 1997-2000)'
_computing_data_reduction 'HKL Denzo and Scalepack (Otwinowski & Minor 1997)'
_computing_molecular_graphics 'Ortep-3 for Windows (Farrugia, 1997)'
_computing_publication_material 'WinGX publication routines (Farrugia, 1999)'
_computing_structure_refinement 'SHELXL-2014 (Sheldrick, 2014)'
_computing_structure_solution
;
SUPERFLIP. Palatinus, L.; Chapuis, G. 
J. Appl. Cryst. 2007, 40, 786-790.
;
_diffrn_ambient_temperature 150(2)
_diffrn_measured_fraction_theta_full 0.990
_diffrn_measured_fraction_theta_max 0.991
_diffrn_measurement_device '95mm CCD camera on \k-goniostat'
_diffrn_measurement_device_type KappaCCD
_diffrn_measurement_method CCD
_diffrn_radiation_source 'fine-focus sealed tube'
_diffrn_radiation_type MoK\a
_diffrn_radiation_wavelength 0.71073
_diffrn_reflns_av_R_equivalents 0.0186
_diffrn_reflns_av_unetI/netI 0.0284
_diffrn_reflns_Laue_measured_fraction_full 0.990
_diffrn_reflns_Laue_measured_fraction_max 0.991
_diffrn_reflns_limit_h_max 11
_diffrn_reflns_limit_h_min -11
_diffrn_reflns_limit_k_max 13
_diffrn_reflns_limit_k_min -13
_diffrn_reflns_limit_l_max 14
_diffrn_reflns_limit_l_min -14
_diffrn_reflns_number 7916
_diffrn_reflns_point_group_measured_fraction_full 0.990
_diffrn_reflns_point_group_measured_fraction_max 0.991
_diffrn_reflns_theta_full 25.242
_diffrn_reflns_theta_max 27.496
_diffrn_reflns_theta_min 5.135
_exptl_absorpt_coefficient_mu 6.972
_exptl_absorpt_correction_T_max 1.000
_exptl_absorpt_correction_T_min 0.714
_exptl_absorpt_correction_type multi-scan
_exptl_absorpt_process_details
;
Multi-scan from symmetry-related measurements using
Sortav (Blessing 1995)
;
_exptl_crystal_colour yellow
_exptl_crystal_density_diffrn 2.274
_exptl_crystal_description shard
_exptl_crystal_F_000 588
_exptl_crystal_recrystallization_method 'Re-crystallisation from solvent: pentane'
_exptl_crystal_size_max 0.200
_exptl_crystal_size_mid 0.150
_exptl_crystal_size_min 0.100
_refine_diff_density_max 1.577
_refine_diff_density_min -1.239
_refine_diff_density_rms 0.124
_refine_ls_extinction_method none
_refine_ls_goodness_of_fit_ref 1.100
_refine_ls_hydrogen_treatment constr
_refine_ls_matrix_type full
_refine_ls_number_parameters 226
_refine_ls_number_reflns 4161
_refine_ls_number_restraints 0
_refine_ls_restrained_S_all 1.100
_refine_ls_R_factor_all 0.0261
_refine_ls_R_factor_gt 0.0239
_refine_ls_shift/su_max 0.001
_refine_ls_shift/su_mean 0.000
_refine_ls_structure_factor_coef Fsqd
_refine_ls_weighting_details 'w=1/[\s^2^(Fo^2^)+(0.0280P)^2^+0.9520P] where P=(Fo^2^+2Fc^2^)/3'
_refine_ls_weighting_scheme calc
_refine_ls_wR_factor_gt 0.0565
_refine_ls_wR_factor_ref 0.0576
_reflns_Friedel_coverage 0.000
_reflns_number_gt 3919
_reflns_number_total 4161
_reflns_threshold_expression 'I > 2\s(I)'
_cod_data_source_file c7qi00128b2.cif
_cod_data_source_block 027ZRT16
_cod_original_cell_volume 912.736(17)
_cod_database_code 4349697
_shelx_space_group_comment
;
The symmetry employed for this shelxl refinement is uniquely defined
by the following loop, which should always be used as a source of
symmetry information in preference to the above space-group names.
They are only intended as comments.
;
_shelx_estimated_absorpt_t_min 0.336
_shelx_estimated_absorpt_t_max 0.542
_shelxl_version_number 2014-3

loop_
_space_group_symop_operation_xyz
'x, y, z'
'-x, -y, -z'

loop_
_atom_site_label
_atom_site_type_symbol
_atom_site_fract_x
_atom_site_fract_y
_atom_site_fract_z
_atom_site_U_iso_or_equiv
_atom_site_adp_type
_atom_site_occupancy
_atom_site_site_symmetry_order
_atom_site_calc_flag
_atom_site_refinement_flags_posn
_atom_site_refinement_flags_adp
C1 C 1.0417(4) 0.6738(4) 0.2397(3) 0.0245(7) Uani 1 1 d . .
C2 C 1.0462(4) 0.7415(4) 0.3242(3) 0.0245(7) Uani 1 1 d . .
H2 H 0.9844 0.8210 0.3108 0.029 Uiso 1 1 calc R U
C3 C 1.1425(4) 0.6904(4) 0.4280(3) 0.0259(7) Uani 1 1 d . .
C4 C 1.2332(4) 0.5739(4) 0.4483(3) 0.0273(7) Uani 1 1 d . .
H4 H 1.2979 0.5389 0.5207 0.033 Uiso 1 1 calc R U
C5 C 1.2282(4) 0.5094(4) 0.3617(3) 0.0264(7) Uani 1 1 d . .
C6 C 1.1333(4) 0.5583(4) 0.2562(3) 0.0257(7) Uani 1 1 d . .
H6 H 1.1308 0.5143 0.1967 0.031 Uiso 1 1 calc R U
C7 C 1.1524(4) 0.7604(4) 0.5217(4) 0.0314(8) Uani 1 1 d . .
C8 C 1.3228(5) 0.3818(5) 0.3843(4) 0.0383(9) Uani 1 1 d . .
C9 C 0.6041(5) 0.9466(5) -0.2349(4) 0.0489(11) Uani 1 1 d . .
H9A H 0.6711 0.9301 -0.3018 0.059 Uiso 1 1 calc R U
H9B H 0.6373 1.0360 -0.2323 0.059 Uiso 1 1 calc R U
C10 C 0.4476(5) 0.9582(5) -0.2725(4) 0.0440(10) Uani 1 1 d . .
H10A H 0.4441 0.9896 -0.3718 0.053 Uiso 1 1 calc R U
H10B H 0.3938 1.0286 -0.2488 0.053 Uiso 1 1 calc R U
C11 C 0.3791(4) 0.8099(4) -0.1920(4) 0.0365(8) Uani 1 1 d . .
H11A H 0.3941 0.7518 -0.2428 0.044 Uiso 1 1 calc R U
H11B H 0.2709 0.8150 -0.1712 0.044 Uiso 1 1 calc R U
C12 C 0.4607(4) 0.7466(4) -0.0629(4) 0.0339(8) Uani 1 1 d . .
H12A H 0.4045 0.7614 0.0105 0.041 Uiso 1 1 calc R U
H12B H 0.4745 0.6419 -0.0311 0.041 Uiso 1 1 calc R U
F1 F 1.1240(3) 0.6661(3) 0.6518(2) 0.0533(7) Uani 1 1 d . .
F2 F 1.0593(3) 0.8677(3) 0.4945(3) 0.0587(8) Uani 1 1 d . .
F3 F 1.2894(3) 0.8141(3) 0.5128(2) 0.0465(6) Uani 1 1 d . .
O1 O 0.6052(3) 0.8234(3) -0.0991(2) 0.0257(5) Uani 1 1 d . .
W1 W 0.79858(2) 0.76638(2) 0.03103(2) 0.02236(6) Uani 1 1 d . .
Cl1 Cl 0.61282(10) 0.70330(10) 0.20932(9) 0.03392(19) Uani 1 1 d . .
Cl2 Cl 0.78572(10) 1.00449(9) -0.00493(9) 0.03267(19) Uani 1 1 d . .
Cl3 Cl 0.94272(10) 0.84103(11) -0.17307(9) 0.03396(19) Uani 1 1 d . .
Cl4 Cl 0.76978(11) 0.54179(9) 0.03676(10) 0.0356(2) Uani 1 1 d . .
N1 N 0.9413(3) 0.7186(3) 0.1397(3) 0.0285(6) Uani 1 1 d . .
F4 F 1.4431(3) 0.3778(3) 0.4481(3) 0.0576(7) Uani 1 1 d . .
F5 F 1.3707(5) 0.3823(4) 0.2683(3) 0.0953(14) Uani 1 1 d . .
F6 F 1.2504(4) 0.2598(3) 0.4586(5) 0.0918(13) Uani 1 1 d . .

loop_
_atom_site_aniso_label
_atom_site_aniso_U_11
_atom_site_aniso_U_22
_atom_site_aniso_U_33
_atom_site_aniso_U_23
_atom_site_aniso_U_13
_atom_site_aniso_U_12
C1 0.0225(16) 0.0285(17) 0.0208(16) -0.0086(14) -0.0068(12) -0.0025(13)
C2 0.0244(16) 0.0259(16) 0.0218(16) -0.0090(14) -0.0042(12) -0.0019(13)
C3 0.0258(17) 0.0300(17) 0.0218(16) -0.0112(14) -0.0037(13) -0.0038(13)
C4 0.0246(16) 0.0318(18) 0.0241(16) -0.0102(14) -0.0093(13) -0.0011(14)
C5 0.0233(16) 0.0293(17) 0.0258(17) -0.0110(14) -0.0053(13) 0.0023(13)
C6 0.0249(16) 0.0307(17) 0.0240(16) -0.0141(14) -0.0044(13) -0.0012(13)
C7 0.039(2) 0.0328(19) 0.0238(17) -0.0131(15) -0.0083(15) -0.0028(15)
C8 0.038(2) 0.042(2) 0.043(2) -0.0237(19) -0.0143(17) 0.0124(17)
C9 0.046(2) 0.036(2) 0.039(2) 0.0079(18) -0.0199(19) -0.0078(18)
C10 0.048(2) 0.043(2) 0.036(2) -0.0117(19) -0.0194(18) 0.0085(19)
C11 0.0271(18) 0.047(2) 0.042(2) -0.0241(19) -0.0136(16) 0.0069(16)
C12 0.0235(17) 0.0319(19) 0.040(2) -0.0097(16) -0.0091(15) -0.0043(14)
F1 0.090(2) 0.0485(14) 0.0229(11) -0.0175(11) 0.0040(12) -0.0217(14)
F2 0.0737(19) 0.0673(18) 0.0613(17) -0.0488(16) -0.0336(14) 0.0318(15)
F3 0.0495(15) 0.0557(15) 0.0414(13) -0.0275(12) -0.0060(11) -0.0156(11)
O1 0.0247(12) 0.0256(12) 0.0227(11) -0.0061(10) -0.0101(9) -0.0020(9)
W1 0.02409(8) 0.02417(9) 0.02011(8) -0.01018(6) -0.00796(5) 0.00089(5)
Cl1 0.0375(5) 0.0382(5) 0.0229(4) -0.0111(4) 0.0011(3) -0.0052(4)
Cl2 0.0371(5) 0.0272(4) 0.0366(5) -0.0167(4) -0.0027(4) -0.0031(3)
Cl3 0.0291(4) 0.0462(5) 0.0267(4) -0.0165(4) -0.0005(3) 0.0021(4)
Cl4 0.0457(5) 0.0261(4) 0.0386(5) -0.0160(4) -0.0157(4) 0.0037(4)
N1 0.0308(15) 0.0314(15) 0.0251(14) -0.0132(13) -0.0087(12) -0.0005(12)
F4 0.0424(14) 0.0622(17) 0.0766(19) -0.0353(16) -0.0309(13) 0.0241(13)
F5 0.126(3) 0.122(3) 0.063(2) -0.062(2) -0.042(2) 0.091(3)
F6 0.0532(18) 0.0322(15) 0.171(4) -0.0298(19) -0.004(2) 0.0056(13)

loop_
_atom_type_symbol
_atom_type_description
_atom_type_scat_dispersion_real
_atom_type_scat_dispersion_imag
_atom_type_scat_source
C C 0.0033 0.0016 'International Tables Vol C Tables 4.2.6.8 and 6.1.1.4'
H H 0.0000 0.0000 'International Tables Vol C Tables 4.2.6.8 and 6.1.1.4'
F F 0.0171 0.0103 'International Tables Vol C Tables 4.2.6.8 and 6.1.1.4'
O O 0.0106 0.0060 'International Tables Vol C Tables 4.2.6.8 and 6.1.1.4'
W W -0.8490 6.8722 'International Tables Vol C Tables 4.2.6.8 and 6.1.1.4'
Cl Cl 0.1484 0.1585 'International Tables Vol C Tables 4.2.6.8 and 6.1.1.4'
N N 0.0061 0.0033 'International Tables Vol C Tables 4.2.6.8 and 6.1.1.4'

loop_
_citation_id
_citation_doi
_citation_year
1 10.1039/C7QI00128B 2017

loop_
_geom_angle_atom_site_label_1
_geom_angle_atom_site_label_2
_geom_angle_atom_site_label_3
_geom_angle
N1 C1 C2 119.5(3)
N1 C1 C6 118.9(3)
C2 C1 C6 121.6(3)
C3 C2 C1 118.6(3)
C2 C3 C4 121.0(3)
C2 C3 C7 120.7(3)
C4 C3 C7 118.3(3)
C5 C4 C3 119.4(3)
C6 C5 C4 121.1(3)
C6 C5 C8 119.0(3)
C4 C5 C8 119.9(3)
C5 C6 C1 118.3(3)
F2 C7 F1 107.6(3)
F2 C7 F3 106.9(3)
F1 C7 F3 106.1(3)
F2 C7 C3 112.9(3)
F1 C7 C3 111.6(3)
F3 C7 C3 111.4(3)
F6 C8 F5 107.8(4)
F6 C8 F4 106.1(4)
F5 C8 F4 105.9(4)
F6 C8 C5 112.0(3)
F5 C8 C5 111.6(3)
F4 C8 C5 113.1(3)
O1 C9 C10 105.8(3)
C9 C10 C11 105.7(3)
C10 C11 C12 104.1(3)
O1 C12 C11 105.5(3)
C12 O1 C9 109.7(3)
C12 O1 W1 126.0(2)
C9 O1 W1 124.3(2)
N1 W1 O1 176.80(11)
N1 W1 Cl3 98.18(10)
O1 W1 Cl3 85.01(6)
N1 W1 Cl4 95.85(10)
O1 W1 Cl4 83.90(6)
Cl3 W1 Cl4 89.10(4)
N1 W1 Cl2 96.37(10)
O1 W1 Cl2 83.88(7)
Cl3 W1 Cl2 89.44(3)
Cl4 W1 Cl2 167.78(3)
N1 W1 Cl1 93.31(10)
O1 W1 Cl1 83.50(7)
Cl3 W1 Cl1 168.51(3)
Cl4 W1 Cl1 89.73(3)
Cl2 W1 Cl1 89.29(3)
C1 N1 W1 172.9(3)

loop_
_geom_bond_atom_site_label_1
_geom_bond_atom_site_label_2
_geom_bond_distance
C1 N1 1.380(4)
C1 C2 1.393(5)
C1 C6 1.397(5)
C2 C3 1.384(5)
C3 C4 1.392(5)
C3 C7 1.507(5)
C4 C5 1.389(5)
C5 C6 1.387(5)
C5 C8 1.499(5)
C7 F2 1.322(4)
C7 F1 1.329(4)
C7 F3 1.337(4)
C8 F6 1.308(5)
C8 F5 1.314(5)
C8 F4 1.318(5)
C9 O1 1.467(4)
C9 C10 1.482(6)
C10 C11 1.502(6)
C11 C12 1.510(5)
C12 O1 1.466(4)
O1 W1 2.231(2)
W1 N1 1.727(3)
W1 Cl3 2.3163(9)
W1 Cl4 2.3187(9)
W1 Cl2 2.3230(9)
W1 Cl1 2.3396(9)

loop_
_geom_torsion_atom_site_label_1
_geom_torsion_atom_site_label_2
_geom_torsion_atom_site_label_3
_geom_torsion_atom_site_label_4
_geom_torsion
N1 C1 C2 C3 177.0(3)
C6 C1 C2 C3 -1.1(5)
C1 C2 C3 C4 -0.1(5)
C1 C2 C3 C7 179.6(3)
C2 C3 C4 C5 0.9(5)
C7 C3 C4 C5 -178.8(3)
C3 C4 C5 C6 -0.6(5)
C3 C4 C5 C8 -178.7(3)
C4 C5 C6 C1 -0.5(5)
C8 C5 C6 C1 177.6(3)
N1 C1 C6 C5 -176.7(3)
C2 C1 C6 C5 1.4(5)
C2 C3 C7 F2 1.6(5)
C4 C3 C7 F2 -178.7(3)
C2 C3 C7 F1 122.9(4)
C4 C3 C7 F1 -57.4(4)
C2 C3 C7 F3 -118.8(4)
C4 C3 C7 F3 60.9(4)
C6 C5 C8 F6 -84.0(5)
C4 C5 C8 F6 94.1(5)
C6 C5 C8 F5 36.9(5)
C4 C5 C8 F5 -145.0(4)
C6 C5 C8 F4 156.2(4)
C4 C5 C8 F4 -25.7(5)
O1 C9 C10 C11 -24.7(5)
C9 C10 C11 C12 30.8(5)
C10 C11 C12 O1 -25.1(4)
C11 C12 O1 C9 10.4(4)
C11 C12 O1 W1 -170.4(2)
C10 C9 O1 C12 8.8(5)
C10 C9 O1 W1 -170.4(3)
